data_1517312
loop_
_publ_author_name
'Gould, Eoin'
'Walden, Daniel M.'
'Kasten, Kevin'
'Johnston, Ryne C.'
'Wu, Jiufeng'
'Slawin, Alexandra M. Z.'
'Mustard, Thomas J. L.'
'Johnston, Brittany'
'Davies, Tony'
'Ha-Yeon Cheong, Paul'
'Smith, Andrew D.'

_publ_section_title
;
 Catalyst selective and regiodivergent O- to C- or N-carboxyl transfer of
 pyrazolyl carbonates: synthetic and computational studies
;
_journal_issue 9
_journal_name_full 'Chemical Science'
_journal_page_first 3651
_journal_paper_doi 10.1039/C4SC00879K
_journal_volume 5
_journal_year 2014
_chemical_absolute_configuration ad
_chemical_formula_moiety 'C13 H14 N2 O3'
_chemical_formula_sum 'C13 H14 N2 O3'
_chemical_formula_weight 246.27
_space_group_IT_number 4
_symmetry_cell_setting monoclinic
_symmetry_Int_Tables_number 4
_symmetry_space_group_name_Hall 'P 2yb'
_symmetry_space_group_name_H-M 'P 1 21 1'
_atom_sites_solution_hydrogens geom
_atom_sites_solution_primary direct
_atom_sites_solution_secondary difmap
_cell_angle_alpha 90.0000
_cell_angle_beta 97.826(5)
_cell_angle_gamma 90.0000
_cell_formula_units_Z 2
_cell_length_a 6.2771(10)
_cell_length_b 11.7706(18)
_cell_length_c 8.7028(13)
_cell_measurement_reflns_used 4591
_cell_measurement_temperature 173
_cell_measurement_theta_max 67.72
_cell_measurement_theta_min 5.13
_cell_volume 637.02(17)
_computing_cell_refinement 'CrystalClear-SM Expert 2.0 r2'
_computing_data_collection 'CrystalClear-SM Expert 2.0 r2 (Rigaku, 2009)'
_computing_data_reduction 'CrystalClear-SM Expert 2.0 r2'
_computing_molecular_graphics 'CrystalStructure 4.0'
_computing_publication_material 'CrystalStructure 4.0 (Rigaku, 2010)'
_computing_structure_refinement 'SHELXL97 (Sheldrick, 2008)'
_computing_structure_solution 'SIR2004 (Burla, et al., 2005)'
_diffrn_ambient_temperature 173
_diffrn_detector_area_resol_mean 29.257
_diffrn_measured_fraction_theta_full 0.974
_diffrn_measured_fraction_theta_max 0.965
_diffrn_measurement_device_type 'Rigaku Saturn70'
_diffrn_measurement_method \w
_diffrn_radiation_type 'Cu K\a'
_diffrn_radiation_wavelength 1.54187
_diffrn_reflns_av_R_equivalents 0.0406
_diffrn_reflns_limit_h_max 7
_diffrn_reflns_limit_h_min -7
_diffrn_reflns_limit_k_max 13
_diffrn_reflns_limit_k_min -14
_diffrn_reflns_limit_l_max 10
_diffrn_reflns_limit_l_min -10
_diffrn_reflns_number 7964
_diffrn_reflns_theta_full 67.00
_diffrn_reflns_theta_max 67.71
_diffrn_standards_number 0
_exptl_absorpt_coefficient_mu 0.766
_exptl_absorpt_correction_type none
_exptl_crystal_colour colorless
_exptl_crystal_density_diffrn 1.284
_exptl_crystal_density_method 'not measured'
_exptl_crystal_description prism
_exptl_crystal_F_000 260.00
_exptl_crystal_size_max 0.300
_exptl_crystal_size_mid 0.030
_exptl_crystal_size_min 0.030
_refine_diff_density_max 0.210
_refine_diff_density_min -0.260
_refine_ls_abs_structure_details 'Flack H D (1983), Acta Cryst. A39, 876-881'
_refine_ls_abs_structure_Flack 0.1(4)
_refine_ls_extinction_method none
_refine_ls_goodness_of_fit_ref 1.342
_refine_ls_hydrogen_treatment constr
_refine_ls_number_parameters 163
_refine_ls_number_reflns 2187
_refine_ls_number_restraints 1
_refine_ls_R_factor_gt 0.0482
_refine_ls_shift/su_max 0.005
_refine_ls_structure_factor_coef Fsqd
_refine_ls_weighting_details 'w = 1/[\s^2^(Fo^2^)+(0.0358P)^2^+0.4217P] where P=(Fo^2^+2Fc^2^)/3'
_refine_ls_weighting_scheme calc
_refine_ls_wR_factor_ref 0.1307
_reflns_number_gt 2098
_reflns_number_total 2187
_reflns_threshold_expression F^2^>2.0\s(F^2^)
_cod_duplicate_entry 1516813
_cod_data_source_file c4sc00879k2.cif
_cod_data_source_block 29
_cod_database_code 1517312

loop_
_symmetry_equiv_pos_site_id
_symmetry_equiv_pos_as_xyz
1 +X,+Y,+Z
2 -X,1/2+Y,-Z

loop_
_atom_site_label
_atom_site_type_symbol
_atom_site_fract_x
_atom_site_fract_y
_atom_site_fract_z
_atom_site_U_iso_or_equiv
_atom_site_adp_type
_atom_site_occupancy
_atom_site_symmetry_multiplicity
_atom_site_calc_flag
_atom_site_refinement_flags
O3 O 0.6791(4) 0.4599(2) 0.9985(3) 0.0437(7) Uani 1.0 2 d .
O7 O 0.9952(5) 0.3306(3) 0.6759(3) 0.0535(8) Uani 1.0 2 d .
O8 O 0.7884(4) 0.23190(19) 0.8184(3) 0.0366(6) Uani 1.0 2 d .
N1 N 1.0617(5) 0.2758(3) 1.1874(3) 0.0366(7) Uani 1.0 2 d .
N2 N 0.8765(5) 0.3437(3) 1.1765(3) 0.0375(7) Uani 1.0 2 d .
C3 C 0.8318(6) 0.3992(3) 1.0393(4) 0.0317(8) Uani 1.0 2 d .
C4 C 1.0180(5) 0.3700(3) 0.9493(4) 0.0287(7) Uani 1.0 2 d .
C5 C 1.1433(5) 0.2873(3) 1.0609(4) 0.0303(7) Uani 1.0 2 d .
C6 C 0.7533(7) 0.3470(4) 1.3052(4) 0.0513(10) Uani 1.0 2 d .
C7 C 0.9355(5) 0.3117(3) 0.7970(4) 0.0296(7) Uani 1.0 2 d .
C9 C 0.6930(6) 0.1717(3) 0.6861(4) 0.0308(7) Uani 1.0 2 d .
C10 C 0.4889(6) 0.2014(3) 0.6214(4) 0.0379(8) Uani 1.0 2 d .
C11 C 0.3922(6) 0.1394(4) 0.4960(4) 0.0427(9) Uani 1.0 2 d .
C12 C 0.4986(7) 0.0500(4) 0.4383(5) 0.0482(10) Uani 1.0 2 d .
C13 C 0.7020(7) 0.0208(4) 0.5059(5) 0.0487(10) Uani 1.0 2 d .
C14 C 0.8013(6) 0.0826(4) 0.6318(5) 0.0406(8) Uani 1.0 2 d .
C15 C 1.1450(6) 0.4771(3) 0.9220(4) 0.0364(8) Uani 1.0 2 d .
C16 C 1.3385(6) 0.2262(3) 1.0285(4) 0.0404(9) Uani 1.0 2 d .
H6A H 0.6885 0.2724 1.3174 0.0616 Uiso 1.0 2 calc R
H6B H 0.6395 0.4043 1.2850 0.0616 Uiso 1.0 2 calc R
H6C H 0.8482 0.3667 1.4004 0.0616 Uiso 1.0 2 calc R
H10 H 0.4160 0.2630 0.6618 0.0455 Uiso 1.0 2 calc R
H11 H 0.2511 0.1587 0.4492 0.0513 Uiso 1.0 2 calc R
H12 H 0.4312 0.0084 0.3514 0.0578 Uiso 1.0 2 calc R
H13 H 0.7744 -0.0415 0.4667 0.0584 Uiso 1.0 2 calc R
H14 H 0.9420 0.0634 0.6793 0.0487 Uiso 1.0 2 calc R
H15A H 1.1946 0.5136 1.0216 0.0437 Uiso 1.0 2 calc R
H15B H 1.0526 0.5298 0.8559 0.0437 Uiso 1.0 2 calc R
H15C H 1.2694 0.4567 0.8708 0.0437 Uiso 1.0 2 calc R
H16A H 1.4009 0.1847 1.1215 0.0485 Uiso 1.0 2 calc R
H16B H 1.4436 0.2810 0.9995 0.0485 Uiso 1.0 2 calc R
H16C H 1.3002 0.1725 0.9432 0.0485 Uiso 1.0 2 calc R

loop_
_atom_site_aniso_label
_atom_site_aniso_U_11
_atom_site_aniso_U_22
_atom_site_aniso_U_33
_atom_site_aniso_U_12
_atom_site_aniso_U_13
_atom_site_aniso_U_23
O3 0.0366(14) 0.0353(13) 0.0607(17) 0.0069(12) 0.0118(12) -0.0002(12)
O7 0.0658(17) 0.0710(19) 0.0249(12) -0.0316(16) 0.0105(11) 0.0007(13)
O8 0.0453(14) 0.0405(14) 0.0251(11) -0.0140(11) 0.0092(10) -0.0055(10)
N1 0.0377(15) 0.0440(16) 0.0270(15) -0.0059(14) 0.0003(12) 0.0034(12)
N2 0.0368(16) 0.0499(18) 0.0263(14) -0.0032(14) 0.0063(11) -0.0042(13)
C3 0.0358(18) 0.0287(17) 0.0311(17) -0.0059(15) 0.0067(14) -0.0078(14)
C4 0.0324(17) 0.0266(17) 0.0276(16) -0.0008(13) 0.0053(13) 0.0008(13)
C5 0.0326(17) 0.0321(18) 0.0251(16) -0.0063(14) 0.0005(13) -0.0022(13)
C6 0.052(3) 0.073(3) 0.0319(18) -0.013(3) 0.0155(16) -0.0066(19)
C7 0.0320(17) 0.0292(18) 0.0274(16) 0.0028(14) 0.0039(13) 0.0038(13)
C9 0.0369(18) 0.0315(17) 0.0250(16) -0.0074(14) 0.0079(14) -0.0007(13)
C10 0.0397(19) 0.040(2) 0.0347(18) 0.0033(16) 0.0083(15) 0.0021(15)
C11 0.036(2) 0.055(3) 0.036(2) -0.0043(17) 0.0003(15) 0.0113(18)
C12 0.056(3) 0.055(3) 0.0329(18) -0.015(2) 0.0031(17) -0.0067(18)
C13 0.058(3) 0.043(3) 0.045(3) 0.0026(19) 0.0104(19) -0.0154(18)
C14 0.0392(19) 0.042(2) 0.039(2) 0.0068(16) 0.0010(15) -0.0031(16)
C15 0.042(2) 0.0328(19) 0.0348(18) -0.0046(15) 0.0064(15) 0.0033(15)
C16 0.039(2) 0.0372(19) 0.044(2) 0.0013(17) 0.0007(16) 0.0019(17)

loop_
_atom_type_symbol
_atom_type_description
_atom_type_scat_dispersion_real
_atom_type_scat_dispersion_imag
_atom_type_scat_source
C C 0.0181 0.0091
;
International Tables for Crystallography
(1992, Vol. C, Tables 4.2.6.8 and 6.1.1.4)
;
H H 0.0000 0.0000
;
International Tables for Crystallography
(1992, Vol. C, Table 6.1.1.4)
;
N N 0.0311 0.0180
;
International Tables for Crystallography
(1992, Vol. C, Tables 4.2.6.8 and 6.1.1.4)
;
O O 0.0492 0.0322
;
International Tables for Crystallography
(1992, Vol. C, Tables 4.2.6.8 and 6.1.1.4)
;

loop_
_geom_angle_atom_site_label_1
_geom_angle_atom_site_label_2
_geom_angle_atom_site_label_3
_geom_angle
_geom_angle_publ_flag
C7 O8 C9 117.3(3) yes
N2 N1 C5 107.8(3) yes
N1 N2 C3 113.8(3) yes
N1 N2 C6 119.3(3) yes
C3 N2 C6 126.9(3) yes
O3 C3 N2 127.1(4) yes
O3 C3 C4 127.7(3) yes
N2 C3 C4 105.2(3) yes
C3 C4 C5 100.4(3) yes
C3 C4 C7 110.7(3) yes
C3 C4 C15 110.2(3) yes
C5 C4 C7 110.7(3) yes
C5 C4 C15 113.2(3) yes
C7 C4 C15 111.1(3) yes
N1 C5 C4 112.6(3) yes
N1 C5 C16 123.3(3) yes
C4 C5 C16 124.0(3) yes
O7 C7 O8 124.0(3) yes
O7 C7 C4 125.3(3) yes
O8 C7 C4 110.7(3) yes
O8 C9 C10 118.3(3) yes
O8 C9 C14 119.4(3) yes
C10 C9 C14 122.2(3) yes
C9 C10 C11 118.3(4) yes
C10 C11 C12 120.5(4) yes
C11 C12 C13 120.2(4) yes
C12 C13 C14 119.8(4) yes
C9 C14 C13 118.9(4) yes
N2 C6 H6A 109.467 no
N2 C6 H6B 109.476 no
N2 C6 H6C 109.471 no
H6A C6 H6B 109.468 no
H6A C6 H6C 109.469 no
H6B C6 H6C 109.477 no
C9 C10 H10 120.836 no
C11 C10 H10 120.834 no
C10 C11 H11 119.732 no
C12 C11 H11 119.736 no
C11 C12 H12 119.882 no
C13 C12 H12 119.881 no
C12 C13 H13 120.113 no
C14 C13 H13 120.107 no
C9 C14 H14 120.560 no
C13 C14 H14 120.560 no
C4 C15 H15A 109.468 no
C4 C15 H15B 109.471 no
C4 C15 H15C 109.471 no
H15A C15 H15B 109.474 no
H15A C15 H15C 109.469 no
H15B C15 H15C 109.473 no
C5 C16 H16A 109.470 no
C5 C16 H16B 109.476 no
C5 C16 H16C 109.473 no
H16A C16 H16B 109.473 no
H16A C16 H16C 109.462 no
H16B C16 H16C 109.473 no

loop_
_geom_bond_atom_site_label_1
_geom_bond_atom_site_label_2
_geom_bond_distance
_geom_bond_publ_flag
O3 C3 1.209(4) yes
O7 C7 1.187(5) yes
O8 C7 1.348(4) yes
O8 C9 1.414(4) yes
N1 N2 1.404(5) yes
N1 C5 1.283(5) yes
N2 C3 1.356(5) yes
N2 C6 1.446(5) yes
C3 C4 1.532(5) yes
C4 C5 1.518(5) yes
C4 C7 1.520(5) yes
C4 C15 1.527(5) yes
C5 C16 1.481(5) yes
C9 C10 1.373(5) yes
C9 C14 1.368(5) yes
C10 C11 1.383(5) yes
C11 C12 1.378(6) yes
C12 C13 1.375(6) yes
C13 C14 1.390(6) yes
C6 H6A 0.980 no
C6 H6B 0.980 no
C6 H6C 0.980 no
C10 H10 0.950 no
C11 H11 0.950 no
C12 H12 0.950 no
C13 H13 0.950 no
C14 H14 0.950 no
C15 H15A 0.980 no
C15 H15B 0.980 no
C15 H15C 0.980 no
C16 H16A 0.980 no
C16 H16B 0.980 no
C16 H16C 0.980 no

loop_
_geom_contact_atom_site_label_1
_geom_contact_atom_site_label_2
_geom_contact_distance
_geom_contact_publ_flag
_geom_contact_site_symmetry_2
O3 O8 3.228(4) no .
O3 N1 3.477(4) no .
O3 C5 3.533(4) no .
O3 C6 2.961(5) no .
O3 C7 3.078(5) no .
O3 C15 3.093(5) no .
O7 C3 3.548(5) no .
O7 C5 3.392(4) no .
O7 C9 2.675(5) no .
O7 C10 3.497(5) no .
O7 C14 3.166(5) no .
O7 C15 2.810(5) no .
O8 N1 3.467(4) no .
O8 N2 3.359(4) no .
O8 C3 2.739(4) no .
O8 C5 2.926(4) no .
N1 C7 3.408(4) no .
N1 C15 3.399(5) no .
N2 C7 3.394(5) no .
N2 C15 3.351(5) no .
C5 C6 3.525(6) no .
C7 C10 3.273(5) no .
C7 C14 3.117(5) no .
C7 C16 3.176(5) no .
C9 C12 2.734(5) no .
C10 C13 2.772(6) no .
C11 C14 2.759(5) no .
C15 C16 3.279(5) no .
O3 C15 3.334(5) no 1_455
O3 C16 3.515(5) no 1_455
O3 C16 3.144(5) no 2_757
O7 C6 3.379(5) no 1_554
O7 C10 3.542(5) no 1_655
O7 C13 3.456(6) no 2_756
O8 C16 3.568(5) no 1_455
N1 C11 3.546(5) no 1_656
C6 O7 3.379(5) no 1_556
C6 C16 3.590(5) no 1_455
C10 O7 3.542(5) no 1_455
C11 N1 3.546(5) no 1_454
C13 O7 3.456(6) no 2_746
C15 O3 3.334(5) no 1_655
C16 O3 3.515(5) no 1_655
C16 O3 3.144(5) no 2_747
C16 O8 3.568(5) no 1_655
C16 C6 3.590(5) no 1_655
O3 H6A 3.5401 no .
O3 H6B 2.6223 no .
O3 H15A 3.2761 no .
O3 H15B 2.9162 no .
O7 H14 3.1641 no .
O7 H15B 2.8152 no .
O7 H15C 2.6917 no .
O7 H16C 3.3649 no .
O8 H10 2.5668 no .
O8 H14 2.5787 no .
O8 H16C 3.3222 no .
N1 H6A 2.7369 no .
N1 H6B 3.2627 no .
N1 H6C 2.6559 no .
N1 H15A 3.3079 no .
N1 H16A 2.5191 no .
N1 H16B 3.0809 no .
N1 H16C 3.0170 no .
N2 H15A 3.2458 no .
C3 H6A 3.0799 no .
C3 H6B 2.5951 no .
C3 H6C 3.1531 no .
C3 H15A 2.6683 no .
C3 H15B 2.7265 no .
C3 H15C 3.3544 no .
C4 H16A 3.4355 no .
C4 H16B 2.8477 no .
C4 H16C 2.9276 no .
C5 H15A 2.7107 no .
C5 H15B 3.3731 no .
C5 H15C 2.7745 no .
C7 H10 3.3617 no .
C7 H14 3.0995 no .
C7 H15A 3.3543 no .
C7 H15B 2.7001 no .
C7 H15C 2.7116 no .
C7 H16B 3.4469 no .
C7 H16C 2.9578 no .
C9 H11 3.2264 no .
C9 H13 3.2355 no .
C10 H12 3.2523 no .
C10 H14 3.2544 no .
C11 H13 3.2445 no .
C12 H10 3.2574 no .
C12 H14 3.2526 no .
C13 H11 3.2418 no .
C14 H10 3.2554 no .
C14 H12 3.2507 no .
C15 H16B 2.9924 no .
C16 H15A 3.4999 no .
C16 H15C 3.0447 no .
H10 H11 2.3406 no .
H11 H12 2.3222 no .
H12 H13 2.3249 no .
H13 H14 2.3498 no .
H14 H16C 3.2517 no .
H15A H16B 3.1718 no .
H15C H16B 2.5287 no .
H15C H16C 3.4041 no .
O3 H12 3.0832 no 2_656
O3 H15A 3.1397 no 1_455
O3 H15C 2.6595 no 1_455
O3 H16A 2.8635 no 2_757
O3 H16B 2.5734 no 1_455
O3 H16C 2.5538 no 2_757
O7 H6A 3.5036 no 1_554
O7 H6C 2.4860 no 1_554
O7 H10 2.7773 no 1_655
O7 H11 3.3810 no 1_655
O7 H12 3.3808 no 2_656
O7 H13 2.5272 no 2_756
O8 H15A 2.9170 no 2_747
O8 H16B 2.9032 no 1_455
O8 H16C 3.4589 no 1_455
N1 H11 2.7867 no 1_656
N1 H14 3.5792 no 2_757
N1 H15B 2.9946 no 2_747
N2 H14 3.0276 no 2_757
N2 H16A 3.5012 no 1_455
N2 H16B 3.0269 no 1_455
C3 H14 3.2863 no 2_757
C3 H16B 2.7862 no 1_455
C3 H16C 3.3311 no 2_757
C5 H15B 3.3860 no 2_747
C6 H13 3.5843 no 2_757
C6 H14 3.1765 no 2_757
C6 H16A 3.1841 no 1_455
C6 H16B 3.1703 no 1_455
C7 H6C 3.4813 no 1_554
C7 H10 3.4319 no 1_655
C7 H12 3.3942 no 2_656
C7 H13 3.5649 no 2_756
C9 H6A 3.4176 no 1_554
C9 H15A 3.1523 no 2_747
C9 H16B 3.5647 no 1_455
C9 H16C 3.5477 no 1_455
C10 H6A 3.1892 no 1_554
C10 H13 3.4834 no 2_656
C10 H16B 3.4700 no 1_455
C10 H16C 3.2036 no 1_455
C11 H6A 3.0186 no 1_554
C11 H6B 3.3820 no 2_647
C11 H14 3.5442 no 1_455
C11 H16A 3.3105 no 1_454
C12 H6A 3.1175 no 1_554
C12 H6B 3.1723 no 2_647
C12 H6C 3.4928 no 2_647
C12 H10 3.5481 no 2_646
C12 H15C 3.4100 no 2_746
C12 H16A 3.1669 no 1_454
C13 H6A 3.3812 no 1_554
C13 H6B 3.2939 no 2_647
C13 H6C 3.3615 no 2_747
C13 H10 3.4045 no 2_646
C13 H15C 3.3923 no 2_746
C14 H6A 3.5285 no 1_554
C14 H6C 3.3980 no 2_747
C14 H11 3.5388 no 1_655
C14 H15A 3.1201 no 2_747
C15 H13 3.4945 no 2_756
C16 H6A 3.1527 no 1_655
C16 H6B 3.4348 no 1_655
C16 H10 3.3215 no 1_655
H6A O7 3.5036 no 1_556
H6A C9 3.4176 no 1_556
H6A C10 3.1892 no 1_556
H6A C11 3.0186 no 1_556
H6A C12 3.1175 no 1_556
H6A C13 3.3812 no 1_556
H6A C14 3.5285 no 1_556
H6A C16 3.1527 no 1_455
H6A H11 3.3915 no 1_556
H6A H12 3.5325 no 1_556
H6A H16A 2.5289 no 1_455
H6A H16B 2.9781 no 1_455
H6B C11 3.3820 no 2_657
H6B C12 3.1723 no 2_657
H6B C13 3.2939 no 2_657
H6B C16 3.4348 no 1_455
H6B H12 3.4776 no 2_657
H6B H14 3.2064 no 2_757
H6B H16A 3.2205 no 1_455
H6B H16B 2.9933 no 1_455
H6C O7 2.4860 no 1_556
H6C C7 3.4813 no 1_556
H6C C12 3.4928 no 2_657
H6C C13 3.3615 no 2_757
H6C C14 3.3980 no 2_757
H6C H11 3.5041 no 1_656
H6C H12 3.3995 no 2_657
H6C H13 2.7148 no 2_757
H6C H14 2.7970 no 2_757
H10 O7 2.7773 no 1_455
H10 C7 3.4319 no 1_455
H10 C12 3.5481 no 2_656
H10 C13 3.4045 no 2_656
H10 C16 3.3215 no 1_455
H10 H12 3.0513 no 2_656
H10 H13 2.7589 no 2_656
H10 H15C 3.1319 no 1_455
H10 H16B 2.9281 no 1_455
H10 H16C 2.8534 no 1_455
H11 O7 3.3810 no 1_455
H11 N1 2.7867 no 1_454
H11 C14 3.5388 no 1_455
H11 H6A 3.3915 no 1_554
H11 H6C 3.5041 no 1_454
H11 H14 3.1772 no 1_455
H11 H15B 3.4074 no 2_646
H11 H16A 3.1375 no 1_454
H12 O3 3.0832 no 2_646
H12 O7 3.3808 no 2_646
H12 C7 3.3942 no 2_646
H12 H6A 3.5325 no 1_554
H12 H6B 3.4776 no 2_647
H12 H6C 3.3995 no 2_647
H12 H10 3.0513 no 2_646
H12 H15B 3.3242 no 2_646
H12 H15C 2.9380 no 2_746
H12 H16A 2.8707 no 1_454
H13 O7 2.5272 no 2_746
H13 C6 3.5843 no 2_747
H13 C7 3.5649 no 2_746
H13 C10 3.4834 no 2_646
H13 C15 3.4945 no 2_746
H13 H6C 2.7148 no 2_747
H13 H10 2.7589 no 2_646
H13 H15B 3.2553 no 2_746
H13 H15C 2.9127 no 2_746
H14 N1 3.5792 no 2_747
H14 N2 3.0276 no 2_747
H14 C3 3.2863 no 2_747
H14 C6 3.1765 no 2_747
H14 C11 3.5442 no 1_655
H14 H6B 3.2064 no 2_747
H14 H6C 2.7970 no 2_747
H14 H11 3.1772 no 1_655
H14 H15A 2.9084 no 2_747
H15A O3 3.1397 no 1_655
H15A O8 2.9170 no 2_757
H15A C9 3.1523 no 2_757
H15A C14 3.1201 no 2_757
H15A H14 2.9084 no 2_757
H15A H16A 3.5932 no 2_857
H15B N1 2.9946 no 2_757
H15B C5 3.3860 no 2_757
H15B H11 3.4074 no 2_656
H15B H12 3.3242 no 2_656
H15B H13 3.2553 no 2_756
H15B H16A 3.4086 no 2_757
H15B H16C 3.4407 no 2_757
H15C O3 2.6595 no 1_655
H15C C12 3.4100 no 2_756
H15C C13 3.3923 no 2_756
H15C H10 3.1319 no 1_655
H15C H12 2.9380 no 2_756
H15C H13 2.9127 no 2_756
H15C H16A 3.3837 no 2_857
H16A O3 2.8635 no 2_747
H16A N2 3.5012 no 1_655
H16A C6 3.1841 no 1_655
H16A C11 3.3105 no 1_656
H16A C12 3.1669 no 1_656
H16A H6A 2.5289 no 1_655
H16A H6B 3.2205 no 1_655
H16A H11 3.1375 no 1_656
H16A H12 2.8707 no 1_656
H16A H15A 3.5932 no 2_847
H16A H15B 3.4086 no 2_747
H16A H15C 3.3837 no 2_847
H16B O3 2.5734 no 1_655
H16B O8 2.9032 no 1_655
H16B N2 3.0269 no 1_655
H16B C3 2.7862 no 1_655
H16B C6 3.1703 no 1_655
H16B C9 3.5647 no 1_655
H16B C10 3.4700 no 1_655
H16B H6A 2.9781 no 1_655
H16B H6B 2.9933 no 1_655
H16B H10 2.9281 no 1_655
H16C O3 2.5538 no 2_747
H16C O8 3.4589 no 1_655
H16C C3 3.3311 no 2_747
H16C C9 3.5477 no 1_655
H16C C10 3.2036 no 1_655
H16C H10 2.8534 no 1_655
H16C H15B 3.4407 no 2_747

loop_
_geom_torsion_atom_site_label_1
_geom_torsion_atom_site_label_2
_geom_torsion_atom_site_label_3
_geom_torsion_atom_site_label_4
_geom_torsion
_geom_torsion_publ_flag
C7 O8 C9 C10 -102.3(4) no
C7 O8 C9 C14 81.0(4) no
C9 O8 C7 O7 -3.3(5) no
C9 O8 C7 C4 178.7(3) no
N2 N1 C5 C4 1.4(4) no
N2 N1 C5 C16 -178.6(3) no
C5 N1 N2 C3 1.4(4) no
C5 N1 N2 C6 -179.6(3) no
N1 N2 C3 O3 177.5(3) no
N1 N2 C3 C4 -3.5(4) no
C6 N2 C3 O3 -1.4(6) no
C6 N2 C3 C4 177.6(3) no
O3 C3 C4 C5 -177.2(3) no
O3 C3 C4 C7 -60.2(4) no
O3 C3 C4 C15 63.2(4) no
N2 C3 C4 C5 3.8(3) no
N2 C3 C4 C7 120.8(3) no
N2 C3 C4 C15 -115.8(3) no
C3 C4 C5 N1 -3.3(3) no
C3 C4 C5 C16 176.7(3) no
C3 C4 C7 O7 137.5(3) no
C3 C4 C7 O8 -44.5(4) no
C5 C4 C7 O7 -112.0(4) no
C5 C4 C7 O8 66.0(4) no
C7 C4 C5 N1 -120.3(3) no
C7 C4 C5 C16 59.7(4) no
C15 C4 C5 N1 114.2(3) no
C15 C4 C5 C16 -65.8(4) no
C15 C4 C7 O7 14.7(5) no
C15 C4 C7 O8 -167.3(3) no
O8 C9 C10 C11 -177.4(3) no
O8 C9 C14 C13 177.1(3) no
C10 C9 C14 C13 0.6(6) no
C14 C9 C10 C11 -0.8(6) no
C9 C10 C11 C12 0.2(6) no
C10 C11 C12 C13 0.6(6) no
C11 C12 C13 C14 -0.8(6) no
C12 C13 C14 C9 0.2(6) no
